data_7016271
loop_
_publ_author_name
'Xu, Xiaofeng'
'Sun, Hongjian'
'Shi, Yujie'
'Jia, Jiong'
'Li, Xiaoyan'

_publ_section_title
;
 Imine-assisted C-F bond activation by electron-rich iron complexes
 supported by trimethylphosphine.
;
_journal_issue 31
_journal_name_full 'Dalton transactions (Cambridge, England : 2003)'
_journal_page_first 7866
_journal_page_last 7872
_journal_paper_doi 10.1039/c1dt10843c
_journal_volume 40
_journal_year 2011
_chemical_formula_moiety 'C26 H37 F Fe N P3 '
_chemical_formula_sum 'C26 H37 F Fe N P3'
_chemical_formula_weight 531.33
_chemical_name_systematic
;
?
;
_space_group_IT_number 2
_symmetry_cell_setting triclinic
_symmetry_space_group_name_Hall '-P 1'
_symmetry_space_group_name_H-M 'P -1'
_atom_sites_solution_hydrogens geom
_atom_sites_solution_primary direct
_atom_sites_solution_secondary difmap
_audit_creation_method SHELXL-97
_cell_angle_alpha 76.894(2)
_cell_angle_beta 81.832(2)
_cell_angle_gamma 75.707(2)
_cell_formula_units_Z 2
_cell_length_a 9.6349(11)
_cell_length_b 10.3933(12)
_cell_length_c 14.1806(17)
_cell_measurement_reflns_used 1880
_cell_measurement_temperature 293(2)
_cell_measurement_theta_max 25.57
_cell_measurement_theta_min 2.65
_cell_volume 1334.6(3)
_computing_cell_refinement 'Bruker SMART'
_computing_data_collection 'Bruker SMART'
_computing_data_reduction 'Bruker SAINT'
_computing_molecular_graphics 'Bruker SHELXTL'
_computing_publication_material 'Bruker SHELXTL'
_computing_structure_refinement 'SHELXL-97 (Sheldrick, 1997)'
_computing_structure_solution 'SHELXS-97 (Sheldrick, 1990)'
_diffrn_ambient_temperature 293(2)
_diffrn_measured_fraction_theta_full 0.989
_diffrn_measured_fraction_theta_max 0.989
_diffrn_measurement_device_type 'CCD area detector'
_diffrn_measurement_method 'phi and omega scans'
_diffrn_radiation_monochromator graphite
_diffrn_radiation_source 'fine-focus sealed tube'
_diffrn_radiation_type MoK\a
_diffrn_radiation_wavelength 0.71073
_diffrn_reflns_av_R_equivalents 0.0219
_diffrn_reflns_av_sigmaI/netI 0.0527
_diffrn_reflns_limit_h_max 11
_diffrn_reflns_limit_h_min -11
_diffrn_reflns_limit_k_max 12
_diffrn_reflns_limit_k_min -8
_diffrn_reflns_limit_l_max 16
_diffrn_reflns_limit_l_min -16
_diffrn_reflns_number 6648
_diffrn_reflns_theta_full 24.99
_diffrn_reflns_theta_max 24.99
_diffrn_reflns_theta_min 2.06
_exptl_absorpt_coefficient_mu 0.766
_exptl_absorpt_correction_T_max 0.9627
_exptl_absorpt_correction_T_min 0.8937
_exptl_absorpt_correction_type multi-scan
_exptl_absorpt_process_details 'SADABS; Bruker, 2000'
_exptl_crystal_density_diffrn 1.322
_exptl_crystal_density_meas 1.322
_exptl_crystal_density_method 'not measured'
_exptl_crystal_F_000 560
_exptl_crystal_size_max 0.15
_exptl_crystal_size_mid 0.10
_exptl_crystal_size_min 0.05
_refine_diff_density_max 0.362
_refine_diff_density_min -0.602
_refine_diff_density_rms 0.079
_refine_ls_extinction_method none
_refine_ls_goodness_of_fit_ref 1.066
_refine_ls_hydrogen_treatment mixed
_refine_ls_matrix_type full
_refine_ls_number_parameters 293
_refine_ls_number_reflns 4665
_refine_ls_number_restraints 0
_refine_ls_restrained_S_all 1.066
_refine_ls_R_factor_all 0.0663
_refine_ls_R_factor_gt 0.0457
_refine_ls_shift/su_max 0.000
_refine_ls_shift/su_mean 0.000
_refine_ls_structure_factor_coef Fsqd
_refine_ls_weighting_details 'calc w=1/[\s^2^(Fo^2^)+(0.0799P)^2^+0.1178P] where P=(Fo^2^+2Fc^2^)/3'
_refine_ls_weighting_scheme calc
_refine_ls_wR_factor_gt 0.1217
_refine_ls_wR_factor_ref 0.1426
_reflns_number_gt 3557
_reflns_number_total 4665
_reflns_threshold_expression >2sigma(I)
_cod_data_source_file c1dt10843c.txt
_cod_data_source_block testa
_cod_depositor_comments
;
The following automatic conversions were performed:

'_symmetry_cell_setting' value 'Triclinic' changed to 'triclinic'
according to /home/saulius/struct/CIF-dictionaries/cif_core.dic
dictionary named 'cif_core.dic' version 2.4.1 from 2010-06-29.

Automatic conversion script
Id: cif_fix_values 1715 2011-07-08 13:25:40Z adriana 
;
_cod_original_sg_symbol_H-M P-1
_cod_original_formula_sum 'C26 H37 F Fe N P3 '
_cod_database_code 7016271

loop_
_symmetry_equiv_pos_as_xyz
'x, y, z'
'-x, -y, -z'

loop_
_atom_site_label
_atom_site_type_symbol
_atom_site_fract_x
_atom_site_fract_y
_atom_site_fract_z
_atom_site_U_iso_or_equiv
_atom_site_adp_type
_atom_site_occupancy
_atom_site_symmetry_multiplicity
_atom_site_calc_flag
_atom_site_refinement_flags
_atom_site_disorder_assembly
_atom_site_disorder_group
Fe Fe 0.76223(5) 0.26454(5) 0.24748(3) 0.02697(17) Uani 1 1 d . . .
P1 P 0.70181(11) 0.25253(10) 0.10293(7) 0.0370(3) Uani 1 1 d . . .
P2 P 0.80111(10) 0.30868(9) 0.38794(7) 0.0320(2) Uani 1 1 d . . .
P3 P 0.99640(10) 0.21685(10) 0.19951(8) 0.0389(3) Uani 1 1 d . . .
F1 F 0.4469(4) -0.0750(4) 0.4135(3) 0.1374(16) Uani 1 1 d . . .
N1 N 0.5571(3) 0.2868(3) 0.2952(2) 0.0323(7) Uani 1 1 d . . .
C16 C 0.7001(4) 0.4688(4) 0.2049(3) 0.0348(8) Uani 1 1 d . . .
C15 C 0.7694(5) 0.5737(4) 0.1574(3) 0.0453(10) Uani 1 1 d . . .
H15 H 0.8668 0.5511 0.1368 0.054 Uiso 1 1 calc R . .
C14 C 0.6983(6) 0.7104(4) 0.1398(3) 0.0580(12) Uani 1 1 d . . .
H14 H 0.7499 0.7749 0.1077 0.070 Uiso 1 1 calc R . .
C13 C 0.5550(5) 0.7528(4) 0.1681(3) 0.0564(12) Uani 1 1 d . . .
H13 H 0.5113 0.8446 0.1562 0.068 Uiso 1 1 calc R . .
C12 C 0.4754(4) 0.6572(4) 0.2151(3) 0.0464(10) Uani 1 1 d . . .
C17 C 0.5490(4) 0.5173(4) 0.2326(3) 0.0336(8) Uani 1 1 d . . .
C8 C 0.4695(4) 0.4197(4) 0.2815(3) 0.0359(9) Uani 1 1 d . . .
C7 C 0.5106(4) 0.1781(4) 0.3366(3) 0.0413(10) Uani 1 1 d . . .
C6 C 0.6159(4) 0.0553(4) 0.3439(3) 0.0375(9) Uani 1 1 d . . .
C1 C 0.7582(4) 0.0704(3) 0.3056(3) 0.0331(8) Uani 1 1 d . . .
C2 C 0.8601(4) -0.0551(4) 0.3171(3) 0.0463(10) Uani 1 1 d . . .
H2 H 0.9554 -0.0547 0.2940 0.056 Uiso 1 1 calc R . .
C3 C 0.8264(5) -0.1770(4) 0.3603(4) 0.0619(13) Uani 1 1 d . . .
H3 H 0.8996 -0.2549 0.3666 0.074 Uiso 1 1 calc R . .
C5 C 0.5869(5) -0.0708(5) 0.3853(3) 0.0591(13) Uani 1 1 d . . .
C20 C 0.7226(6) 0.0851(5) 0.0728(4) 0.0692(14) Uani 1 1 d . . .
H20A H 0.6817 0.0271 0.1264 0.104 Uiso 1 1 calc R . .
H20B H 0.8229 0.0459 0.0602 0.104 Uiso 1 1 calc R . .
H20C H 0.6740 0.0950 0.0161 0.104 Uiso 1 1 calc R . .
C19 C 0.7817(5) 0.3470(5) -0.0086(3) 0.0626(13) Uani 1 1 d . . .
H19A H 0.7755 0.4379 -0.0011 0.094 Uiso 1 1 calc R . .
H19B H 0.7306 0.3494 -0.0625 0.094 Uiso 1 1 calc R . .
H19C H 0.8809 0.3032 -0.0203 0.094 Uiso 1 1 calc R . .
C18 C 0.5118(5) 0.3174(5) 0.0826(3) 0.0602(13) Uani 1 1 d . . .
H18A H 0.4805 0.4070 0.0961 0.090 Uiso 1 1 calc R . .
H18B H 0.4560 0.2590 0.1249 0.090 Uiso 1 1 calc R . .
H18C H 0.4992 0.3203 0.0162 0.090 Uiso 1 1 calc R . .
C26 C 1.1270(4) 0.1360(5) 0.2908(3) 0.0557(12) Uani 1 1 d . . .
H26A H 1.0956 0.0607 0.3336 0.084 Uiso 1 1 calc R . .
H26B H 1.1335 0.2007 0.3278 0.084 Uiso 1 1 calc R . .
H26C H 1.2196 0.1045 0.2585 0.084 Uiso 1 1 calc R . .
C24 C 1.0893(5) 0.3500(5) 0.1332(4) 0.0664(14) Uani 1 1 d . . .
H24A H 1.0355 0.4043 0.0804 0.100 Uiso 1 1 calc R . .
H24B H 1.1837 0.3089 0.1080 0.100 Uiso 1 1 calc R . .
H24C H 1.0972 0.4061 0.1765 0.100 Uiso 1 1 calc R . .
C23 C 0.8657(5) 0.1677(4) 0.4862(3) 0.0536(11) Uani 1 1 d . . .
H23A H 0.9513 0.1101 0.4624 0.080 Uiso 1 1 calc R . .
H23B H 0.7929 0.1166 0.5095 0.080 Uiso 1 1 calc R . .
H23C H 0.8870 0.2025 0.5384 0.080 Uiso 1 1 calc R . .
C22 C 0.9186(5) 0.4250(4) 0.3855(3) 0.0567(12) Uani 1 1 d . . .
H22A H 1.0096 0.3948 0.3508 0.085 Uiso 1 1 calc R . .
H22B H 0.9331 0.4262 0.4508 0.085 Uiso 1 1 calc R . .
H22C H 0.8743 0.5146 0.3536 0.085 Uiso 1 1 calc R . .
C21 C 0.6440(4) 0.3912(4) 0.4570(3) 0.0501(11) Uani 1 1 d . . .
H21A H 0.5939 0.4705 0.4156 0.075 Uiso 1 1 calc R . .
H21B H 0.6738 0.4168 0.5105 0.075 Uiso 1 1 calc R . .
H21C H 0.5814 0.3298 0.4812 0.075 Uiso 1 1 calc R . .
C25 C 1.0653(5) 0.0975(5) 0.1157(4) 0.0654(13) Uani 1 1 d . . .
H25A H 1.0287 0.0171 0.1396 0.098 Uiso 1 1 calc R . .
H25B H 1.1685 0.0741 0.1118 0.098 Uiso 1 1 calc R . .
H25C H 1.0345 0.1396 0.0523 0.098 Uiso 1 1 calc R . .
C11 C 0.3278(5) 0.6898(5) 0.2481(3) 0.0561(12) Uani 1 1 d . . .
H11 H 0.2787 0.7802 0.2388 0.067 Uiso 1 1 calc R . .
C10 C 0.2558(5) 0.5914(5) 0.2933(3) 0.0589(13) Uani 1 1 d . . .
H10 H 0.1581 0.6157 0.3125 0.071 Uiso 1 1 calc R . .
C9 C 0.3261(4) 0.4555(4) 0.3111(3) 0.0468(10) Uani 1 1 d . . .
H9 H 0.2762 0.3895 0.3427 0.056 Uiso 1 1 calc R . .
C4 C 0.6890(5) -0.1880(4) 0.3945(4) 0.0639(13) Uani 1 1 d . . .
H4 H 0.6667 -0.2713 0.4225 0.077 Uiso 1 1 calc R . .
H7 H 0.415(4) 0.182(4) 0.367(3) 0.041(10) Uiso 1 1 d . . .

loop_
_atom_site_aniso_label
_atom_site_aniso_U_11
_atom_site_aniso_U_22
_atom_site_aniso_U_33
_atom_site_aniso_U_23
_atom_site_aniso_U_13
_atom_site_aniso_U_12
Fe 0.0252(3) 0.0234(3) 0.0315(3) -0.0048(2) -0.0007(2) -0.0058(2)
P1 0.0423(6) 0.0363(6) 0.0344(6) -0.0100(4) -0.0037(4) -0.0097(4)
P2 0.0315(5) 0.0300(5) 0.0345(5) -0.0063(4) -0.0061(4) -0.0053(4)
P3 0.0291(5) 0.0373(6) 0.0462(6) -0.0057(4) 0.0035(4) -0.0058(4)
F1 0.116(3) 0.103(3) 0.185(5) -0.006(3) 0.026(3) -0.052(3)
N1 0.0270(15) 0.0334(17) 0.0380(18) -0.0086(13) -0.0029(13) -0.0081(13)
C16 0.041(2) 0.031(2) 0.033(2) -0.0099(16) -0.0065(16) -0.0052(16)
C15 0.051(2) 0.032(2) 0.049(2) 0.0006(18) 0.001(2) -0.0134(18)
C14 0.083(4) 0.033(2) 0.058(3) 0.000(2) -0.010(3) -0.018(2)
C13 0.082(3) 0.024(2) 0.057(3) -0.0061(19) -0.019(2) 0.005(2)
C12 0.057(3) 0.035(2) 0.046(2) -0.0135(19) -0.018(2) 0.0048(19)
C17 0.037(2) 0.0309(19) 0.032(2) -0.0106(15) -0.0095(16) 0.0001(16)
C8 0.0287(19) 0.042(2) 0.037(2) -0.0138(17) -0.0086(16) 0.0001(16)
C7 0.029(2) 0.050(2) 0.049(2) -0.0145(19) 0.0095(18) -0.0181(18)
C6 0.040(2) 0.033(2) 0.042(2) -0.0077(16) -0.0004(17) -0.0125(17)
C1 0.037(2) 0.0301(19) 0.034(2) -0.0089(15) -0.0022(16) -0.0095(16)
C2 0.041(2) 0.029(2) 0.066(3) -0.0058(19) -0.001(2) -0.0077(17)
C3 0.065(3) 0.029(2) 0.085(4) -0.003(2) -0.007(3) -0.006(2)
C5 0.054(3) 0.055(3) 0.073(3) -0.005(2) 0.013(2) -0.037(2)
C20 0.093(4) 0.057(3) 0.070(3) -0.035(3) -0.015(3) -0.017(3)
C19 0.082(3) 0.070(3) 0.036(3) -0.002(2) -0.007(2) -0.025(3)
C18 0.051(3) 0.080(3) 0.054(3) -0.021(2) -0.018(2) -0.008(2)
C26 0.033(2) 0.058(3) 0.069(3) -0.008(2) -0.007(2) 0.000(2)
C24 0.041(3) 0.063(3) 0.082(4) 0.005(3) 0.014(2) -0.017(2)
C23 0.065(3) 0.042(2) 0.048(3) -0.0009(19) -0.018(2) -0.001(2)
C22 0.057(3) 0.053(3) 0.072(3) -0.019(2) -0.014(2) -0.023(2)
C21 0.044(2) 0.064(3) 0.042(2) -0.024(2) -0.0050(19) 0.000(2)
C25 0.049(3) 0.073(3) 0.069(3) -0.030(3) 0.009(2) 0.004(2)
C11 0.058(3) 0.046(3) 0.059(3) -0.023(2) -0.023(2) 0.019(2)
C10 0.039(2) 0.071(3) 0.066(3) -0.034(3) -0.011(2) 0.013(2)
C9 0.033(2) 0.056(3) 0.051(3) -0.017(2) -0.0066(18) -0.0011(19)
C4 0.069(3) 0.030(2) 0.088(4) 0.003(2) 0.000(3) -0.021(2)

loop_
_atom_type_symbol
_atom_type_description
_atom_type_scat_dispersion_real
_atom_type_scat_dispersion_imag
_atom_type_scat_source
C C 0.0033 0.0016 'International Tables Vol C Tables 4.2.6.8 and 6.1.1.4'
F F 0.0171 0.0103 'International Tables Vol C Tables 4.2.6.8 and 6.1.1.4'
Fe Fe 0.3463 0.8444 'International Tables Vol C Tables 4.2.6.8 and 6.1.1.4'
N N 0.0061 0.0033 'International Tables Vol C Tables 4.2.6.8 and 6.1.1.4'
P P 0.1023 0.0942 'International Tables Vol C Tables 4.2.6.8 and 6.1.1.4'
H H 0.0000 0.0000 'International Tables Vol C Tables 4.2.6.8 and 6.1.1.4'

loop_
_geom_angle_atom_site_label_1
_geom_angle_atom_site_label_2
_geom_angle_atom_site_label_3
_geom_angle
_geom_angle_site_symmetry_1
_geom_angle_site_symmetry_3
_geom_angle_publ_flag
N1 Fe C1 80.56(13) . . ?
N1 Fe C16 81.35(13) . . ?
C1 Fe C16 161.91(15) . . ?
N1 Fe P3 174.17(9) . . ?
C1 Fe P3 93.61(11) . . ?
C16 Fe P3 104.48(11) . . ?
N1 Fe P2 87.90(9) . . ?
C1 Fe P2 93.59(10) . . ?
C16 Fe P2 85.32(10) . . ?
P3 Fe P2 92.52(4) . . ?
N1 Fe P1 87.98(9) . . ?
C1 Fe P1 93.39(10) . . ?
C16 Fe P1 86.39(10) . . ?
P3 Fe P1 92.37(4) . . ?
P2 Fe P1 171.21(4) . . ?
C18 P1 C19 99.1(2) . . ?
C18 P1 C20 97.6(2) . . ?
C19 P1 C20 102.4(2) . . ?
C18 P1 Fe 115.74(15) . . ?
C19 P1 Fe 118.95(15) . . ?
C20 P1 Fe 119.20(17) . . ?
C21 P2 C23 97.3(2) . . ?
C21 P2 C22 98.5(2) . . ?
C23 P2 C22 102.4(2) . . ?
C21 P2 Fe 116.15(13) . . ?
C23 P2 Fe 119.28(14) . . ?
C22 P2 Fe 119.14(15) . . ?
C24 P3 C26 97.3(2) . . ?
C24 P3 C25 96.7(2) . . ?
C26 P3 C25 96.9(2) . . ?
C24 P3 Fe 121.47(15) . . ?
C26 P3 Fe 119.55(15) . . ?
C25 P3 Fe 119.46(16) . . ?
C7 N1 C8 124.2(3) . . ?
C7 N1 Fe 117.8(3) . . ?
C8 N1 Fe 118.0(2) . . ?
C15 C16 C17 113.1(3) . . ?
C15 C16 Fe 135.4(3) . . ?
C17 C16 Fe 111.5(3) . . ?
C14 C15 C16 122.9(4) . . ?
C14 C15 H15 118.5 . . ?
C16 C15 H15 118.5 . . ?
C13 C14 C15 122.3(4) . . ?
C13 C14 H14 118.8 . . ?
C15 C14 H14 118.8 . . ?
C14 C13 C12 119.6(4) . . ?
C14 C13 H13 120.2 . . ?
C12 C13 H13 120.2 . . ?
C13 C12 C11 124.2(4) . . ?
C13 C12 C17 117.7(4) . . ?
C11 C12 C17 118.1(4) . . ?
C8 C17 C12 118.1(3) . . ?
C8 C17 C16 117.5(3) . . ?
C12 C17 C16 124.3(4) . . ?
C9 C8 N1 126.4(4) . . ?
C9 C8 C17 122.0(4) . . ?
N1 C8 C17 111.6(3) . . ?
N1 C7 C6 115.3(3) . . ?
N1 C7 H7 122(2) . . ?
C6 C7 H7 122(2) . . ?
C5 C6 C7 123.7(4) . . ?
C5 C6 C1 121.7(4) . . ?
C7 C6 C1 114.6(3) . . ?
C2 C1 C6 112.4(3) . . ?
C2 C1 Fe 136.0(3) . . ?
C6 C1 Fe 111.6(2) . . ?
C3 C2 C1 123.7(4) . . ?
C3 C2 H2 118.1 . . ?
C1 C2 H2 118.1 . . ?
C4 C3 C2 122.3(4) . . ?
C4 C3 H3 118.8 . . ?
C2 C3 H3 118.8 . . ?
C4 C5 F1 119.4(4) . . ?
C4 C5 C6 123.5(4) . . ?
F1 C5 C6 117.0(4) . . ?
P1 C20 H20A 109.5 . . ?
P1 C20 H20B 109.5 . . ?
H20A C20 H20B 109.5 . . ?
P1 C20 H20C 109.5 . . ?
H20A C20 H20C 109.5 . . ?
H20B C20 H20C 109.5 . . ?
P1 C19 H19A 109.5 . . ?
P1 C19 H19B 109.5 . . ?
H19A C19 H19B 109.5 . . ?
P1 C19 H19C 109.5 . . ?
H19A C19 H19C 109.5 . . ?
H19B C19 H19C 109.5 . . ?
P1 C18 H18A 109.5 . . ?
P1 C18 H18B 109.5 . . ?
H18A C18 H18B 109.5 . . ?
P1 C18 H18C 109.5 . . ?
H18A C18 H18C 109.5 . . ?
H18B C18 H18C 109.5 . . ?
P3 C26 H26A 109.5 . . ?
P3 C26 H26B 109.5 . . ?
H26A C26 H26B 109.5 . . ?
P3 C26 H26C 109.5 . . ?
H26A C26 H26C 109.5 . . ?
H26B C26 H26C 109.5 . . ?
P3 C24 H24A 109.5 . . ?
P3 C24 H24B 109.5 . . ?
H24A C24 H24B 109.5 . . ?
P3 C24 H24C 109.5 . . ?
H24A C24 H24C 109.5 . . ?
H24B C24 H24C 109.5 . . ?
P2 C23 H23A 109.5 . . ?
P2 C23 H23B 109.5 . . ?
H23A C23 H23B 109.5 . . ?
P2 C23 H23C 109.5 . . ?
H23A C23 H23C 109.5 . . ?
H23B C23 H23C 109.5 . . ?
P2 C22 H22A 109.5 . . ?
P2 C22 H22B 109.5 . . ?
H22A C22 H22B 109.5 . . ?
P2 C22 H22C 109.5 . . ?
H22A C22 H22C 109.5 . . ?
H22B C22 H22C 109.5 . . ?
P2 C21 H21A 109.5 . . ?
P2 C21 H21B 109.5 . . ?
H21A C21 H21B 109.5 . . ?
P2 C21 H21C 109.5 . . ?
H21A C21 H21C 109.5 . . ?
H21B C21 H21C 109.5 . . ?
P3 C25 H25A 109.5 . . ?
P3 C25 H25B 109.5 . . ?
H25A C25 H25B 109.5 . . ?
P3 C25 H25C 109.5 . . ?
H25A C25 H25C 109.5 . . ?
H25B C25 H25C 109.5 . . ?
C10 C11 C12 121.4(4) . . ?
C10 C11 H11 119.3 . . ?
C12 C11 H11 119.3 . . ?
C11 C10 C9 121.1(4) . . ?
C11 C10 H10 119.5 . . ?
C9 C10 H10 119.5 . . ?
C8 C9 C10 119.4(4) . . ?
C8 C9 H9 120.3 . . ?
C10 C9 H9 120.3 . . ?
C5 C4 C3 116.4(4) . . ?
C5 C4 H4 121.8 . . ?
C3 C4 H4 121.8 . . ?

loop_
_geom_bond_atom_site_label_1
_geom_bond_atom_site_label_2
_geom_bond_distance
_geom_bond_site_symmetry_2
_geom_bond_publ_flag
Fe N1 1.970(3) . ?
Fe C1 2.007(4) . ?
Fe C16 2.031(4) . ?
Fe P3 2.2279(10) . ?
Fe P2 2.2427(11) . ?
Fe P1 2.2465(11) . ?
P1 C18 1.828(4) . ?
P1 C19 1.839(4) . ?
P1 C20 1.842(4) . ?
P2 C21 1.817(4) . ?
P2 C23 1.829(4) . ?
P2 C22 1.841(4) . ?
P3 C24 1.839(4) . ?
P3 C26 1.847(4) . ?
P3 C25 1.852(4) . ?
F1 C5 1.359(5) . ?
N1 C7 1.303(5) . ?
N1 C8 1.417(4) . ?
C16 C15 1.410(5) . ?
C16 C17 1.447(5) . ?
C15 C14 1.399(6) . ?
C15 H15 0.9300 . ?
C14 C13 1.372(6) . ?
C14 H14 0.9300 . ?
C13 C12 1.397(6) . ?
C13 H13 0.9300 . ?
C12 C11 1.415(6) . ?
C12 C17 1.434(5) . ?
C17 C8 1.417(5) . ?
C8 C9 1.370(5) . ?
C7 C6 1.415(5) . ?
C7 H7 0.96(4) . ?
C6 C5 1.388(5) . ?
C6 C1 1.433(5) . ?
C1 C2 1.417(5) . ?
C2 C3 1.372(6) . ?
C2 H2 0.9300 . ?
C3 C4 1.367(6) . ?
C3 H3 0.9300 . ?
C5 C4 1.357(6) . ?
C20 H20A 0.9600 . ?
C20 H20B 0.9600 . ?
C20 H20C 0.9600 . ?
C19 H19A 0.9600 . ?
C19 H19B 0.9600 . ?
C19 H19C 0.9600 . ?
C18 H18A 0.9600 . ?
C18 H18B 0.9600 . ?
C18 H18C 0.9600 . ?
C26 H26A 0.9600 . ?
C26 H26B 0.9600 . ?
C26 H26C 0.9600 . ?
C24 H24A 0.9600 . ?
C24 H24B 0.9600 . ?
C24 H24C 0.9600 . ?
C23 H23A 0.9600 . ?
C23 H23B 0.9600 . ?
C23 H23C 0.9600 . ?
C22 H22A 0.9600 . ?
C22 H22B 0.9600 . ?
C22 H22C 0.9600 . ?
C21 H21A 0.9600 . ?
C21 H21B 0.9600 . ?
C21 H21C 0.9600 . ?
C25 H25A 0.9600 . ?
C25 H25B 0.9600 . ?
C25 H25C 0.9600 . ?
C11 C10 1.366(7) . ?
C11 H11 0.9300 . ?
C10 C9 1.390(6) . ?
C10 H10 0.9300 . ?
C9 H9 0.9300 . ?
C4 H4 0.9300 . ?
